data_1552796
loop_
_publ_author_name
'Pal, Rumpa'
'Reddy, M. B. Madhusudana'
'Dinesh, B.'
'Venkatesha, Manjunath A.'
'Grabowsky, Simon'
'Jelsch, Christian'
'Guru Row, Tayur N.'

_publ_section_title
;
 Syn vs Anti Carboxylic Acids in Hybrid Peptides: Experimental and
 Theoretical Charge Density and Chemical Bonding Analysis.
;
_journal_issue 14
_journal_name_full 'The journal of physical chemistry. A'
_journal_page_first 3665
_journal_page_last 3679
_journal_paper_doi 10.1021/acs.jpca.7b10939
_journal_volume 122
_journal_year 2018
_chemical_absolute_configuration syn
_chemical_formula_sum 'C19 H36 N2 O5'
_chemical_formula_weight 372.50
_space_group_crystal_system orthorhombic
_space_group_IT_number 19
_space_group_name_Hall 'P 2ac 2ab'
_space_group_name_H-M_alt 'P 21 21 21'
_atom_sites_solution_hydrogens mixed
_audit_creation_method SHELXL-2014/7
_cell_angle_alpha 90
_cell_angle_beta 90
_cell_angle_gamma 90
_cell_formula_units_Z 4
_cell_length_a 5.2149(6)
_cell_length_b 15.0953(11)
_cell_length_c 27.017(3)
_cell_measurement_reflns_used 4902
_cell_measurement_temperature 100(2)
_cell_measurement_theta_max 27.6
_cell_measurement_theta_min 2.6
_cell_volume 2126.8(4)
_computing_structure_refinement 'SHELXL-2014/7 (Sheldrick, 2014)'
_diffrn_ambient_temperature 100(2)
_diffrn_measured_fraction_theta_full 0.999
_diffrn_measured_fraction_theta_max 0.996
_diffrn_measurement_device_type 'Xcalibur, Eos, Nova'
_diffrn_radiation_type MoK\a
_diffrn_radiation_wavelength 0.71073
_diffrn_reflns_av_R_equivalents 0.1176
_diffrn_reflns_av_unetI/netI 0.1497
_diffrn_reflns_Laue_measured_fraction_full 0.999
_diffrn_reflns_Laue_measured_fraction_max 0.996
_diffrn_reflns_limit_h_max 6
_diffrn_reflns_limit_h_min -6
_diffrn_reflns_limit_k_max 19
_diffrn_reflns_limit_k_min -19
_diffrn_reflns_limit_l_max 35
_diffrn_reflns_limit_l_min -35
_diffrn_reflns_number 17022
_diffrn_reflns_point_group_measured_fraction_full 0.999
_diffrn_reflns_point_group_measured_fraction_max 0.996
_diffrn_reflns_theta_full 25.242
_diffrn_reflns_theta_max 27.561
_diffrn_reflns_theta_min 2.634
_diffrn_source 'Mova (Mo) X-ray Source'
_exptl_absorpt_coefficient_mu 0.083
_exptl_absorpt_correction_T_max 1.00000
_exptl_absorpt_correction_T_min 0.14040
_exptl_absorpt_correction_type multi-scan
_exptl_absorpt_process_details
;
CrysAlisPro, Agilent Technologies,
Version 1.171.36.28 (release 01-02-2013 CrysAlis171 .NET)
(compiled Feb  1 2013,16:14:44)
Empirical absorption correction using spherical harmonics,
 implemented in SCALE3 ABSPACK scaling algorithm.
;
_exptl_crystal_colour colourless
_exptl_crystal_density_diffrn 1.163
_exptl_crystal_description needle
_exptl_crystal_F_000 816
_exptl_crystal_size_max 0.550
_exptl_crystal_size_mid 0.091
_exptl_crystal_size_min 0.068
_refine_diff_density_max 0.409
_refine_diff_density_min -0.441
_refine_diff_density_rms 0.063
_refine_ls_abs_structure_details
;
 Flack x determined using 674 quotients [(I+)-(I-)]/[(I+)+(I-)]
 (Parsons, Flack and Wagner, Acta Cryst. B69 (2013) 249-259).
;
_refine_ls_abs_structure_Flack 2.0(10)
_refine_ls_extinction_method none
_refine_ls_goodness_of_fit_ref 1.077
_refine_ls_hydrogen_treatment mixed
_refine_ls_matrix_type full
_refine_ls_number_parameters 278
_refine_ls_number_reflns 4902
_refine_ls_number_restraints 91
_refine_ls_restrained_S_all 1.071
_refine_ls_R_factor_all 0.1512
_refine_ls_R_factor_gt 0.0945
_refine_ls_shift/su_max 0.000
_refine_ls_shift/su_mean 0.000
_refine_ls_structure_factor_coef Fsqd
_refine_ls_weighting_details 'w=1/[\s^2^(Fo^2^)+(0.0481P)^2^+0.7159P] where P=(Fo^2^+2Fc^2^)/3'
_refine_ls_weighting_scheme calc
_refine_ls_wR_factor_gt 0.1555
_refine_ls_wR_factor_ref 0.1878
_reflns_Friedel_coverage 0.719
_reflns_Friedel_fraction_full 1.000
_reflns_Friedel_fraction_max 0.995
_reflns_number_gt 2992
_reflns_number_total 4902
_reflns_threshold_expression 'I > 2\s(I)'
_cod_data_source_file jp7b10939_si_005.cif
_cod_data_source_block shelx
_cod_database_code 1552796
_shelx_shelxl_version_number 2014/7
_shelx_space_group_comment
;
The symmetry employed for this shelxl refinement is uniquely defined
by the following loop, which should always be used as a source of
symmetry information in preference to the above space-group names.
They are only intended as comments.
;
_shelx_estimated_absorpt_t_min 0.956
_shelx_estimated_absorpt_t_max 0.994

loop_
_publ_contact_author
;
  Dr. Rumpa Pal
;

loop_
_space_group_symop_operation_xyz
'x, y, z'
'-x+1/2, -y, z+1/2'
'-x, y+1/2, -z+1/2'
'x+1/2, -y+1/2, -z'

loop_
_atom_site_label
_atom_site_type_symbol
_atom_site_fract_x
_atom_site_fract_y
_atom_site_fract_z
_atom_site_U_iso_or_equiv
_atom_site_adp_type
_atom_site_occupancy
_atom_site_site_symmetry_order
_atom_site_calc_flag
_atom_site_refinement_flags_posn
_atom_site_refinement_flags_adp
_atom_site_refinement_flags_occupancy
_atom_site_disorder_assembly
_atom_site_disorder_group
C1B C 0.2328(12) 0.5064(3) 0.6317(2) 0.0227(13) Uani 1 1 d D . . . .
H1B H 0.0524 0.4903 0.6364 0.027 Uiso 1 1 calc R U . . .
C1G C 0.3498(14) 0.4440(4) 0.5929(2) 0.0288(15) Uani 1 1 d D . . . .
H1G1 H 0.5027 0.4717 0.5795 0.035 Uiso 0.57(17) 1 calc R U P A 2
H1G2 H 0.4027 0.3899 0.6094 0.035 Uiso 0.57(17) 1 calc R U P A 2
C1D C 0.174(3) 0.4192(7) 0.5498(4) 0.039(4) Uani 0.666(18) 1 d D U P B 2
H1D H 0.0256 0.3878 0.5635 0.047 Uiso 0.666(18) 1 calc R U P B 2
C1E1 C 0.074(3) 0.4979(7) 0.5204(4) 0.049(4) Uani 0.666(18) 1 d D U P B 2
H1EA H -0.0400 0.5320 0.5407 0.073 Uiso 0.666(18) 1 calc R U P B 2
H1EB H -0.0166 0.4770 0.4917 0.073 Uiso 0.666(18) 1 calc R U P B 2
H1EC H 0.2154 0.5342 0.5102 0.073 Uiso 0.666(18) 1 calc R U P B 2
C1E2 C 0.311(3) 0.3558(8) 0.5145(5) 0.046(4) Uani 0.666(18) 1 d D U P B 2
H1ED H 0.3695 0.3048 0.5325 0.070 Uiso 0.666(18) 1 calc R U P B 2
H1EE H 0.4559 0.3853 0.4999 0.070 Uiso 0.666(18) 1 calc R U P B 2
H1EF H 0.1953 0.3375 0.4889 0.070 Uiso 0.666(18) 1 calc R U P B 2
C1D' C 0.272(4) 0.4446(16) 0.5397(6) 0.032(6) Uani 0.334(18) 1 d D U P B 1
H1D' H 0.3223 0.5025 0.5264 0.039 Uiso 0.334(18) 1 calc R U P B 1
C1E3 C -0.011(4) 0.439(2) 0.5351(9) 0.059(10) Uani 0.334(18) 1 d D U P B 1
H1E1 H -0.0580 0.4396 0.5007 0.089 Uiso 0.334(18) 1 calc R U P B 1
H1E2 H -0.0708 0.3853 0.5501 0.089 Uiso 0.334(18) 1 calc R U P B 1
H1E3 H -0.0881 0.4889 0.5514 0.089 Uiso 0.334(18) 1 calc R U P B 1
C1E4 C 0.414(5) 0.3753(19) 0.5091(12) 0.062(10) Uani 0.334(18) 1 d D U P B 1
H1EX H 0.3722 0.3173 0.5212 0.093 Uiso 0.334(18) 1 calc R U P B 1
H1EY H 0.5951 0.3849 0.5118 0.093 Uiso 0.334(18) 1 calc R U P B 1
H1EZ H 0.3629 0.3802 0.4751 0.093 Uiso 0.334(18) 1 calc R U P B 1
O1 O 0.0415(7) 0.5667(2) 0.72948(14) 0.0209(9) Uani 1 1 d . . . . .
O O 0.1088(7) 0.7344(2) 0.60007(15) 0.0267(10) Uani 1 1 d . . . . .
O3 O 0.1863(8) 0.9220(2) 0.73760(15) 0.0294(10) Uani 1 1 d . . . . .
H3 H 0.1128 0.9622 0.7523 0.044 Uiso 1 1 calc R U . . .
O0 O -0.1868(7) 0.6266(2) 0.61601(15) 0.0271(10) Uani 1 1 d . . . . .
O2 O 0.1009(8) 0.8461(2) 0.80714(16) 0.0293(10) Uani 1 1 d . . . . .
N2 N 0.4441(9) 0.6200(3) 0.73738(17) 0.0221(11) Uani 1 1 d . . . . .
H2 H 0.6032 0.6137 0.7298 0.027 Uiso 1 1 calc R U . . .
N1 N 0.2455(9) 0.5993(2) 0.61553(17) 0.0220(11) Uani 1 1 d . . . . .
H1 H 0.3923 0.6219 0.6085 0.026 Uiso 1 1 calc R U . . .
C1 C 0.2722(11) 0.5639(3) 0.7182(2) 0.0178(12) Uani 1 1 d . . . . .
C0 C 0.0349(11) 0.6497(3) 0.6115(2) 0.0203(12) Uani 1 1 d . . . . .
C2 C 0.1908(12) 0.8496(3) 0.7662(2) 0.0238(13) Uani 1 1 d . . . . .
C1A C 0.3721(11) 0.4968(3) 0.68129(19) 0.0217(13) Uani 1 1 d . . . . .
H1AA H 0.3462 0.4375 0.6941 0.026 Uiso 1 1 calc R U . . .
H1AB H 0.5546 0.5056 0.6765 0.026 Uiso 1 1 calc R U . . .
C2B C 0.3704(12) 0.6921(3) 0.7709(2) 0.0232(13) Uani 1 1 d . . . . .
H2B H 0.2085 0.6758 0.7870 0.028 Uiso 1 1 calc R U . . .
C2G C 0.5715(12) 0.7064(3) 0.8110(2) 0.0276(14) Uani 1 1 d . . . . .
H2GA H 0.7282 0.7257 0.7949 0.033 Uiso 1 1 calc R U . . .
H2GB H 0.5136 0.7549 0.8318 0.033 Uiso 1 1 calc R U . . .
C4T C -0.0854(12) 0.8042(3) 0.5921(2) 0.0259(14) Uani 1 1 d . . . . .
C2A C 0.3249(13) 0.7751(3) 0.7399(2) 0.0274(14) Uani 1 1 d . . . . .
H2AA H 0.4893 0.7965 0.7282 0.033 Uiso 1 1 calc R U . . .
H2AB H 0.2241 0.7588 0.7111 0.033 Uiso 1 1 calc R U . . .
C1T C -0.2512(12) 0.7812(4) 0.5481(2) 0.0286(15) Uani 1 1 d . . . . .
H1TA H -0.3582 0.8308 0.5399 0.043 Uiso 1 1 calc R U . . .
H1TB H -0.3569 0.7311 0.5560 0.043 Uiso 1 1 calc R U . . .
H1TC H -0.1440 0.7670 0.5203 0.043 Uiso 1 1 calc R U . . .
C3T C -0.2399(12) 0.8174(4) 0.6389(2) 0.0340(16) Uani 1 1 d . . . . .
H3TA H -0.1269 0.8324 0.6657 0.051 Uiso 1 1 calc R U . . .
H3TB H -0.3299 0.7637 0.6467 0.051 Uiso 1 1 calc R U . . .
H3TC H -0.3610 0.8645 0.6340 0.051 Uiso 1 1 calc R U . . .
C2E1 C 0.4348(15) 0.5682(4) 0.8575(3) 0.053(2) Uani 1 1 d . . . . .
H2EA H 0.3054 0.5983 0.8763 0.080 Uiso 1 1 calc R U . . .
H2EB H 0.5066 0.5212 0.8770 0.080 Uiso 1 1 calc R U . . .
H2EC H 0.3596 0.5441 0.8280 0.080 Uiso 1 1 calc R U . . .
C2E2 C 0.7967(15) 0.6614(4) 0.8876(3) 0.049(2) Uani 1 1 d . . . . .
H2ED H 0.8758 0.6111 0.9031 0.074 Uiso 1 1 calc R U . . .
H2EE H 0.6884 0.6910 0.9111 0.074 Uiso 1 1 calc R U . . .
H2EF H 0.9271 0.7015 0.8763 0.074 Uiso 1 1 calc R U . . .
C2D C 0.6373(18) 0.6309(5) 0.8440(3) 0.062(3) Uani 1 1 d . . . . .
H2D H 0.7568 0.5954 0.8243 0.075 Uiso 1 1 calc R U . . .
C2T C 0.0782(14) 0.8851(4) 0.5810(3) 0.048(2) Uani 1 1 d . . . . .
H2TA H 0.1946 0.8953 0.6079 0.072 Uiso 1 1 calc R U . . .
H2TB H -0.0304 0.9359 0.5769 0.072 Uiso 1 1 calc R U . . .
H2TC H 0.1739 0.8752 0.5512 0.072 Uiso 1 1 calc R U . . .
H1G3 H 0.32(4) 0.384(10) 0.610(6) 0.058 Uiso 0.43(17) 1 d . U P A 1
H1G4 H 0.55(4) 0.448(11) 0.593(7) 0.058 Uiso 0.43(17) 1 d . U P A 1

loop_
_atom_site_aniso_label
_atom_site_aniso_U_11
_atom_site_aniso_U_22
_atom_site_aniso_U_33
_atom_site_aniso_U_23
_atom_site_aniso_U_13
_atom_site_aniso_U_12
C1B 0.028(3) 0.011(2) 0.029(3) 0.003(2) 0.010(3) -0.004(2)
C1G 0.039(4) 0.018(3) 0.029(3) -0.002(2) 0.002(3) 0.000(3)
C1D 0.059(10) 0.025(5) 0.034(6) -0.002(4) 0.004(6) -0.007(5)
C1E1 0.078(10) 0.032(5) 0.037(6) -0.003(5) -0.006(6) -0.006(6)
C1E2 0.082(12) 0.036(6) 0.021(6) -0.005(4) -0.007(7) 0.005(7)
C1D' 0.033(11) 0.029(11) 0.034(12) -0.001(9) 0.000(9) -0.005(9)
C1E3 0.033(11) 0.11(2) 0.039(15) -0.052(16) -0.002(9) -0.003(10)
C1E4 0.043(14) 0.049(15) 0.09(2) -0.037(15) 0.027(13) -0.021(11)
O1 0.013(2) 0.0140(17) 0.035(2) -0.0014(17) 0.0025(19) -0.0004(16)
O 0.014(2) 0.0135(17) 0.052(3) 0.0039(17) 0.001(2) 0.0037(17)
O3 0.036(3) 0.0162(18) 0.035(2) -0.0014(17) -0.003(2) 0.0085(18)
O0 0.011(2) 0.025(2) 0.045(3) 0.0072(18) -0.001(2) -0.0028(18)
O2 0.030(3) 0.0141(18) 0.043(3) 0.0020(18) 0.011(2) 0.0031(18)
N2 0.015(3) 0.017(2) 0.034(3) -0.007(2) 0.003(2) 0.001(2)
N1 0.013(3) 0.015(2) 0.038(3) 0.003(2) 0.002(2) -0.0027(19)
C1 0.017(3) 0.012(2) 0.025(3) 0.002(2) 0.002(3) 0.001(2)
C0 0.013(3) 0.023(3) 0.025(3) -0.002(2) -0.003(3) 0.005(2)
C2 0.024(3) 0.014(2) 0.034(3) -0.003(2) -0.006(3) 0.002(2)
C1A 0.024(3) 0.011(2) 0.030(3) -0.002(2) 0.004(3) 0.003(2)
C2B 0.026(4) 0.013(2) 0.030(3) -0.002(2) -0.004(3) 0.003(2)
C2G 0.026(4) 0.016(3) 0.040(4) -0.004(2) -0.001(3) 0.002(3)
C4T 0.016(3) 0.014(2) 0.048(4) 0.004(3) 0.000(3) 0.006(2)
C2A 0.030(4) 0.016(2) 0.036(3) -0.003(2) -0.003(3) 0.005(3)
C1T 0.027(4) 0.027(3) 0.032(4) 0.004(3) 0.002(3) 0.006(3)
C3T 0.032(4) 0.031(3) 0.039(4) -0.010(3) -0.015(3) 0.011(3)
C2E1 0.046(5) 0.039(4) 0.074(6) 0.029(4) 0.008(5) 0.002(4)
C2E2 0.058(5) 0.049(4) 0.041(4) -0.001(3) -0.007(4) 0.009(4)
C2D 0.083(7) 0.045(4) 0.058(5) 0.022(4) -0.034(5) -0.023(5)
C2T 0.035(4) 0.012(3) 0.098(6) 0.008(3) -0.007(4) 0.001(3)

loop_
_atom_type_symbol
_atom_type_description
_atom_type_scat_dispersion_real
_atom_type_scat_dispersion_imag
_atom_type_scat_source
C C 0.0033 0.0016 'International Tables Vol C Tables 4.2.6.8 and 6.1.1.4'
H H 0.0000 0.0000 'International Tables Vol C Tables 4.2.6.8 and 6.1.1.4'
N N 0.0061 0.0033 'International Tables Vol C Tables 4.2.6.8 and 6.1.1.4'
O O 0.0106 0.0060 'International Tables Vol C Tables 4.2.6.8 and 6.1.1.4'

loop_
_geom_angle_atom_site_label_1
_geom_angle_atom_site_label_2
_geom_angle_atom_site_label_3
_geom_angle
N1 C1B C1A 109.2(4)
N1 C1B C1G 111.4(5)
C1A C1B C1G 110.5(5)
N1 C1B H1B 108.5
C1A C1B H1B 108.5
C1G C1B H1B 108.5
C1D' C1G C1B 123.0(9)
C1D C1G C1B 115.6(7)
C1D C1G H1G1 108.4
C1B C1G H1G1 108.4
C1D C1G H1G2 108.4
C1B C1G H1G2 108.4
H1G1 C1G H1G2 107.4
C1D' C1G H1G3 114(9)
C1B C1G H1G3 100(9)
C1D' C1G H1G4 106(10)
C1B C1G H1G4 111(9)
H1G3 C1G H1G4 101(10)
C1E1 C1D C1E2 108.9(10)
C1E1 C1D C1G 114.4(9)
C1E2 C1D C1G 110.3(10)
C1E1 C1D H1D 107.7
C1E2 C1D H1D 107.7
C1G C1D H1D 107.7
C1D C1E1 H1EA 109.5
C1D C1E1 H1EB 109.5
H1EA C1E1 H1EB 109.5
C1D C1E1 H1EC 109.5
H1EA C1E1 H1EC 109.5
H1EB C1E1 H1EC 109.5
C1D C1E2 H1ED 109.5
C1D C1E2 H1EE 109.5
H1ED C1E2 H1EE 109.5
C1D C1E2 H1EF 109.5
H1ED C1E2 H1EF 109.5
H1EE C1E2 H1EF 109.5
C1E3 C1D' C1G 110.5(18)
C1E3 C1D' C1E4 113.5(19)
C1G C1D' C1E4 112.7(19)
C1E3 C1D' H1D' 106.5
C1G C1D' H1D' 106.5
C1E4 C1D' H1D' 106.5
C1D' C1E3 H1E1 109.5
C1D' C1E3 H1E2 109.5
H1E1 C1E3 H1E2 109.5
C1D' C1E3 H1E3 109.5
H1E1 C1E3 H1E3 109.5
H1E2 C1E3 H1E3 109.5
C1D' C1E4 H1EX 109.5
C1D' C1E4 H1EY 109.5
H1EX C1E4 H1EY 109.5
C1D' C1E4 H1EZ 109.5
H1EX C1E4 H1EZ 109.5
H1EY C1E4 H1EZ 109.5
C0 O C4T 120.3(4)
C2 O3 H3 109.5
C1 N2 C2B 122.2(5)
C1 N2 H2 118.9
C2B N2 H2 118.9
C0 N1 C1B 121.9(5)
C0 N1 H1 119.0
C1B N1 H1 119.0
O1 C1 N2 122.2(5)
O1 C1 C1A 121.2(5)
N2 C1 C1A 116.7(5)
O0 C0 N1 127.5(5)
O0 C0 O 124.0(5)
N1 C0 O 108.5(5)
O2 C2 O3 124.0(5)
O2 C2 C2A 125.7(5)
O3 C2 C2A 110.3(5)
C1 C1A C1B 110.5(4)
C1 C1A H1AA 109.6
C1B C1A H1AA 109.6
C1 C1A H1AB 109.6
C1B C1A H1AB 109.6
H1AA C1A H1AB 108.1
N2 C2B C2G 111.4(4)
N2 C2B C2A 108.1(4)
C2G C2B C2A 112.4(4)
N2 C2B H2B 108.3
C2G C2B H2B 108.3
C2A C2B H2B 108.3
C2D C2G C2B 118.4(5)
C2D C2G H2GA 107.7
C2B C2G H2GA 107.7
C2D C2G H2GB 107.7
C2B C2G H2GB 107.7
H2GA C2G H2GB 107.1
O C4T C3T 109.8(5)
O C4T C1T 110.0(4)
C3T C4T C1T 112.5(5)
O C4T C2T 102.5(5)
C3T C4T C2T 111.0(5)
C1T C4T C2T 110.5(5)
C2 C2A C2B 115.3(5)
C2 C2A H2AA 108.4
C2B C2A H2AA 108.4
C2 C2A H2AB 108.4
C2B C2A H2AB 108.4
H2AA C2A H2AB 107.5
C4T C1T H1TA 109.5
C4T C1T H1TB 109.5
H1TA C1T H1TB 109.5
C4T C1T H1TC 109.5
H1TA C1T H1TC 109.5
H1TB C1T H1TC 109.5
C4T C3T H3TA 109.5
C4T C3T H3TB 109.5
H3TA C3T H3TB 109.5
C4T C3T H3TC 109.5
H3TA C3T H3TC 109.5
H3TB C3T H3TC 109.5
C2D C2E1 H2EA 109.5
C2D C2E1 H2EB 109.5
H2EA C2E1 H2EB 109.5
C2D C2E1 H2EC 109.5
H2EA C2E1 H2EC 109.5
H2EB C2E1 H2EC 109.5
C2D C2E2 H2ED 109.5
C2D C2E2 H2EE 109.5
H2ED C2E2 H2EE 109.5
C2D C2E2 H2EF 109.5
H2ED C2E2 H2EF 109.5
H2EE C2E2 H2EF 109.5
C2E1 C2D C2G 118.6(7)
C2E1 C2D C2E2 113.5(6)
C2G C2D C2E2 111.1(6)
C2E1 C2D H2D 103.9
C2G C2D H2D 103.9
C2E2 C2D H2D 103.9
C4T C2T H2TA 109.5
C4T C2T H2TB 109.5
H2TA C2T H2TB 109.5
C4T C2T H2TC 109.5
H2TA C2T H2TC 109.5
H2TB C2T H2TC 109.5

loop_
_geom_bond_atom_site_label_1
_geom_bond_atom_site_label_2
_geom_bond_distance
C1B N1 1.470(6)
C1B C1A 1.532(7)
C1B C1G 1.536(8)
C1B H1B 0.9800
C1G C1D' 1.493(17)
C1G C1D 1.529(13)
C1G H1G1 0.9700
C1G H1G2 0.9700
C1G H1G3 1.03(15)
C1G H1G4 1.0(2)
C1D C1E1 1.521(13)
C1D C1E2 1.528(13)
C1D H1D 0.9800
C1E1 H1EA 0.9600
C1E1 H1EB 0.9600
C1E1 H1EC 0.9600
C1E2 H1ED 0.9600
C1E2 H1EE 0.9600
C1E2 H1EF 0.9600
C1D' C1E3 1.49(2)
C1D' C1E4 1.523(19)
C1D' H1D' 0.9800
C1E3 H1E1 0.9600
C1E3 H1E2 0.9600
C1E3 H1E3 0.9600
C1E4 H1EX 0.9600
C1E4 H1EY 0.9600
C1E4 H1EZ 0.9600
O1 C1 1.242(6)
O C0 1.371(6)
O C4T 1.477(6)
O3 C2 1.339(6)
O3 H3 0.8200
O0 C0 1.214(6)
O2 C2 1.202(7)
N2 C1 1.338(7)
N2 C2B 1.466(6)
N2 H2 0.8600
N1 C0 1.341(7)
N1 H1 0.8600
C1 C1A 1.514(7)
C2 C2A 1.503(7)
C1A H1AA 0.9700
C1A H1AB 0.9700
C2B C2G 1.524(8)
C2B C2A 1.525(7)
C2B H2B 0.9800
C2G C2D 1.487(8)
C2G H2GA 0.9700
C2G H2GB 0.9700
C4T C3T 1.511(8)
C4T C1T 1.512(8)
C4T C2T 1.519(8)
C2A H2AA 0.9700
C2A H2AB 0.9700
C1T H1TA 0.9600
C1T H1TB 0.9600
C1T H1TC 0.9600
C3T H3TA 0.9600
C3T H3TB 0.9600
C3T H3TC 0.9600
C2E1 C2D 1.464(10)
C2E1 H2EA 0.9600
C2E1 H2EB 0.9600
C2E1 H2EC 0.9600
C2E2 C2D 1.514(10)
C2E2 H2ED 0.9600
C2E2 H2EE 0.9600
C2E2 H2EF 0.9600
C2D H2D 0.9800
C2T H2TA 0.9600
C2T H2TB 0.9600
C2T H2TC 0.9600

loop_
_geom_hbond_atom_site_label_D
_geom_hbond_atom_site_label_H
_geom_hbond_atom_site_label_A
_geom_hbond_distance_DH
_geom_hbond_distance_HA
_geom_hbond_distance_DA
_geom_hbond_angle_DHA
C2G H2GB O2 0.97 2.64 3.238(7) 120.1
C1T H1TB O0 0.96 2.43 2.988(7) 116.8
C3T H3TB O0 0.96 2.35 2.959(7) 120.7

loop_
_geom_torsion_atom_site_label_1
_geom_torsion_atom_site_label_2
_geom_torsion_atom_site_label_3
_geom_torsion_atom_site_label_4
_geom_torsion
N1 C1B C1G C1D' -52.2(14)
C1A C1B C1G C1D' -173.8(12)
N1 C1B C1G C1D -81.5(8)
C1A C1B C1G C1D 156.9(7)
C1B C1G C1D C1E1 57.8(15)
C1B C1G C1D C1E2 -179.0(8)
C1B C1G C1D' C1E3 -51(3)
C1B C1G C1D' C1E4 -179.1(13)
C1A C1B N1 C0 -115.1(6)
C1G C1B N1 C0 122.5(6)
C2B N2 C1 O1 -3.6(8)
C2B N2 C1 C1A 175.8(4)
C1B N1 C0 O0 -6.4(9)
C1B N1 C0 O 174.7(5)
C4T O C0 O0 -0.4(8)
C4T O C0 N1 178.5(5)
O1 C1 C1A C1B 57.7(6)
N2 C1 C1A C1B -121.7(5)
N1 C1B C1A C1 52.2(6)
C1G C1B C1A C1 175.1(4)
C1 N2 C2B C2G 143.4(5)
C1 N2 C2B C2A -92.7(6)
N2 C2B C2G C2D -58.1(8)
C2A C2B C2G C2D -179.6(6)
C0 O C4T C3T 61.6(6)
C0 O C4T C1T -62.7(6)
C0 O C4T C2T 179.7(5)
O2 C2 C2A C2B -6.4(9)
O3 C2 C2A C2B 173.1(5)
N2 C2B C2A C2 166.6(5)
C2G C2B C2A C2 -70.0(7)
C2B C2G C2D C2E1 -34.2(10)
C2B C2G C2D C2E2 -168.4(6)
